data_1561740
loop_
_publ_author_name
'Xia, Mingjun'
'Shen, Shipeng'
'Lu, Jun'
'Sun, Young'
'Li, R.K.'

_publ_section_title
;
 Ba2Cu2Te2P2O13: A new telluro-phosphate with S=1/2 Heisenberg chain
;
_journal_name_full 'Journal of Solid State Chemistry'
_journal_page_first 75
_journal_page_last 79
_journal_paper_doi 10.1016/j.jssc.2015.06.023
_journal_volume 230
_journal_year 2015
_chemical_formula_sum 'Ba2 Cu2 O13 P2 Te2'
_chemical_formula_weight 926.90
_space_group_IT_number 15
_space_group_name_Hall '-C 2yc'
_space_group_name_H-M_alt 'C 1 2/c 1'
_symmetry_cell_setting monoclinic
_symmetry_space_group_name_H-M 'C 1 2/c 1'
_atom_sites_solution_primary direct
_atom_sites_solution_secondary difmap
_audit_creation_method SHELXL-97
_cell_angle_alpha 90.00
_cell_angle_beta 100.16(3)
_cell_angle_gamma 90.00
_cell_formula_units_Z 4
_cell_length_a 17.647(3)
_cell_length_b 7.2550(15)
_cell_length_c 9.1913(18)
_cell_measurement_temperature 293(2)
_cell_volume 1158.3(4)
_computing_structure_refinement 'SHELXL-97 (Sheldrick, 1997)'
_computing_structure_solution 'SHELXS-97 (Sheldrick, 1990)'
_diffrn_ambient_temperature 293(2)
_diffrn_measured_fraction_theta_full 0.990
_diffrn_measured_fraction_theta_max 0.990
_diffrn_radiation_monochromator graphite
_diffrn_radiation_source 'fine-focus sealed tube'
_diffrn_radiation_type MoK\a
_diffrn_radiation_wavelength 0.71073
_diffrn_reflns_av_R_equivalents 0.0396
_diffrn_reflns_av_sigmaI/netI 0.0403
_diffrn_reflns_limit_h_max 25
_diffrn_reflns_limit_h_min -25
_diffrn_reflns_limit_k_max 10
_diffrn_reflns_limit_k_min -10
_diffrn_reflns_limit_l_max 13
_diffrn_reflns_limit_l_min -13
_diffrn_reflns_number 6584
_diffrn_reflns_theta_full 31.51
_diffrn_reflns_theta_max 31.51
_diffrn_reflns_theta_min 2.34
_exptl_absorpt_coefficient_mu 15.617
_exptl_crystal_colour Blue
_exptl_crystal_density_diffrn 5.315
_exptl_crystal_density_method 'not measured'
_exptl_crystal_description Plate
_exptl_crystal_F_000 1632
_refine_diff_density_max 1.360
_refine_diff_density_min -2.110
_refine_diff_density_rms 0.409
_refine_ls_extinction_method none
_refine_ls_goodness_of_fit_ref 1.189
_refine_ls_matrix_type full
_refine_ls_number_parameters 98
_refine_ls_number_reflns 1907
_refine_ls_number_restraints 0
_refine_ls_restrained_S_all 1.189
_refine_ls_R_factor_all 0.0306
_refine_ls_R_factor_gt 0.0253
_refine_ls_shift/su_max 0.000
_refine_ls_shift/su_mean 0.000
_refine_ls_structure_factor_coef Fsqd
_refine_ls_weighting_details 'calc w=1/[\s^2^(Fo^2^)+(0.0439P)^2^+0.0000P] where P=(Fo^2^+2Fc^2^)/3'
_refine_ls_weighting_scheme calc
_refine_ls_wR_factor_gt 0.0609
_refine_ls_wR_factor_ref 0.0867
_reflns_number_gt 1735
_reflns_number_total 1907
_reflns_threshold_expression >2sigma(I)
_cod_data_source_file JSSC-2015-230-75.cif
_cod_data_source_block shelxl
_cod_depositor_comments
;
The following automatic conversions were performed:

data item '_symmetry_cell_setting' value 'Monoclinic' was changed to
'monoclinic' in accordance with the built-in table derived from the
CIF Core dictionary named 'cif_core.dic' version 2.4.5 last updated
on 2014-11-21.

Automatic conversion script
Id: cif_fix_values 8369 2020-08-20 11:38:08Z andrius 
;
_cod_original_sg_symbol_H-M C2/c
_cod_database_code 1561740

loop_
_symmetry_equiv_pos_as_xyz
'x, y, z'
'-x, y, -z+1/2'
'x+1/2, y+1/2, z'
'-x+1/2, y+1/2, -z+1/2'
'-x, -y, -z'
'x, -y, z-1/2'
'-x+1/2, -y+1/2, -z'
'x+1/2, -y+1/2, z-1/2'

loop_
_atom_site_label
_atom_site_type_symbol
_atom_site_fract_x
_atom_site_fract_y
_atom_site_fract_z
_atom_site_U_iso_or_equiv
_atom_site_adp_type
_atom_site_occupancy
_atom_site_symmetry_multiplicity
_atom_site_calc_flag
_atom_site_refinement_flags
_atom_site_disorder_assembly
_atom_site_disorder_group
Ba1 Ba 0.144031(19) 0.63209(5) 0.60788(4) 0.00553(10) Uani 1 1 d . . .
Te1 Te 0.05825(2) 0.84343(5) -0.07212(4) 0.00459(10) Uani 1 1 d . . .
Cu1 Cu 0.0000 0.68994(14) 0.2500 0.00483(19) Uani 1 2 d S . .
Cu2 Cu 0.2500 0.7500 0.0000 0.0060(2) Uani 1 2 d S . .
P1 P 0.16381(9) 0.8381(2) 0.26913(17) 0.0046(3) Uani 1 1 d . . .
O1 O 0.1148(2) 0.9786(6) 0.1659(5) 0.0076(8) Uani 1 1 d . . .
O2 O 0.2311(2) 0.7639(6) 0.1996(5) 0.0085(8) Uani 1 1 d . . .
O3 O 0.1976(2) 0.9194(6) 0.4186(4) 0.0075(8) Uani 1 1 d . . .
O4 O 0.1411(2) 0.6837(6) -0.0707(5) 0.0056(7) Uani 1 1 d . . .
O5 O 0.1118(2) 0.6713(6) 0.2911(5) 0.0064(8) Uani 1 1 d . . .
O6 O 0.0000 0.7123(8) -0.2500 0.0070(11) Uani 1 2 d S . .
O7 O -0.0001(2) 0.7063(6) 0.0402(5) 0.0090(8) Uani 1 1 d . . .

loop_
_atom_site_aniso_label
_atom_site_aniso_U_11
_atom_site_aniso_U_22
_atom_site_aniso_U_33
_atom_site_aniso_U_23
_atom_site_aniso_U_13
_atom_site_aniso_U_12
Ba1 0.00579(17) 0.00489(16) 0.00589(17) -0.00026(11) 0.00099(12) 0.00038(10)
Te1 0.00538(18) 0.00308(17) 0.00587(19) 0.00066(12) 0.00250(13) 0.00073(11)
Cu1 0.0039(4) 0.0063(4) 0.0047(4) 0.000 0.0017(3) 0.000
Cu2 0.0045(4) 0.0096(5) 0.0046(4) -0.0024(4) 0.0022(3) -0.0021(3)
P1 0.0046(6) 0.0049(6) 0.0046(7) 0.0000(5) 0.0015(5) 0.0005(5)
O1 0.0086(19) 0.0070(19) 0.0072(18) 0.0036(15) 0.0009(15) 0.0017(15)
O2 0.0063(18) 0.014(2) 0.0064(19) -0.0003(16) 0.0036(15) 0.0015(16)
O3 0.0097(19) 0.0067(19) 0.0067(19) -0.0027(15) 0.0028(15) -0.0007(15)
O4 0.0036(17) 0.0042(17) 0.0092(19) -0.0026(15) 0.0020(14) -0.0022(14)
O5 0.0064(18) 0.0061(18) 0.0071(19) 0.0024(15) 0.0022(15) 0.0004(14)
O6 0.009(3) 0.006(3) 0.005(3) 0.000 -0.001(2) 0.000
O7 0.0085(19) 0.013(2) 0.0065(19) 0.0017(16) 0.0024(15) -0.0022(16)

loop_
_atom_type_symbol
_atom_type_description
_atom_type_scat_dispersion_real
_atom_type_scat_dispersion_imag
_atom_type_scat_source
Ba Ba -0.3244 2.2819 'International Tables Vol C Tables 4.2.6.8 and 6.1.1.4'
Cu Cu 0.3201 1.2651 'International Tables Vol C Tables 4.2.6.8 and 6.1.1.4'
O O 0.0106 0.0060 'International Tables Vol C Tables 4.2.6.8 and 6.1.1.4'
P P 0.1023 0.0942 'International Tables Vol C Tables 4.2.6.8 and 6.1.1.4'
Te Te -0.5308 1.6751 'International Tables Vol C Tables 4.2.6.8 and 6.1.1.4'

loop_
_geom_angle_atom_site_label_1
_geom_angle_atom_site_label_2
_geom_angle_atom_site_label_3
_geom_angle
_geom_angle_site_symmetry_1
_geom_angle_site_symmetry_3
O2 Ba1 O7 149.62(13) 7_566 2
O2 Ba1 O4 122.87(12) 7_566 6_566
O7 Ba1 O4 87.12(12) 2 6_566
O2 Ba1 O3 52.67(12) 7_566 7_566
O7 Ba1 O3 145.22(12) 2 7_566
O4 Ba1 O3 76.26(12) 6_566 7_566
O2 Ba1 O5 129.25(12) 7_566 .
O7 Ba1 O5 58.21(12) 2 .
O4 Ba1 O5 60.71(12) 6_566 .
O3 Ba1 O5 87.07(12) 7_566 .
O2 Ba1 O5 93.05(12) 7_566 6_566
O7 Ba1 O5 100.37(13) 2 6_566
O4 Ba1 O5 74.60(12) 6_566 6_566
O3 Ba1 O5 104.20(12) 7_566 6_566
O5 Ba1 O5 129.82(10) . 6_566
O2 Ba1 O1 76.10(12) 7_566 6_576
O7 Ba1 O1 73.83(13) 2 6_576
O4 Ba1 O1 154.60(12) 6_566 6_576
O3 Ba1 O1 110.20(12) 7_566 6_576
O5 Ba1 O1 94.52(11) . 6_576
O5 Ba1 O1 124.60(12) 6_566 6_576
O2 Ba1 O3 83.10(12) 7_566 .
O7 Ba1 O3 86.20(12) 2 .
O4 Ba1 O3 101.80(12) 6_566 .
O3 Ba1 O3 68.11(14) 7_566 .
O5 Ba1 O3 50.66(11) . .
O5 Ba1 O3 172.23(11) 6_566 .
O1 Ba1 O3 61.07(11) 6_576 .
O2 Ba1 O4 57.80(11) 7_566 1_556
O7 Ba1 O4 107.05(12) 2 1_556
O4 Ba1 O4 132.63(9) 6_566 1_556
O3 Ba1 O4 106.67(11) 7_566 1_556
O5 Ba1 O4 162.25(12) . 1_556
O5 Ba1 O4 58.62(11) 6_566 1_556
O1 Ba1 O4 70.47(12) 6_576 1_556
O3 Ba1 O4 123.59(11) . 1_556
O2 Ba1 O6 107.91(10) 7_566 1_556
O7 Ba1 O6 53.99(9) 2 1_556
O4 Ba1 O6 117.72(12) 6_566 1_556
O3 Ba1 O6 159.93(8) 7_566 1_556
O5 Ba1 O6 112.06(9) . 1_556
O5 Ba1 O6 68.77(13) 6_566 1_556
O1 Ba1 O6 63.96(14) 6_576 1_556
O3 Ba1 O6 118.82(13) . 1_556
O4 Ba1 O6 53.38(8) 1_556 1_556
O2 Ba1 O2 77.56(7) 7_566 6_566
O7 Ba1 O2 130.79(12) 2 6_566
O4 Ba1 O2 53.07(11) 6_566 6_566
O3 Ba1 O2 59.46(11) 7_566 6_566
O5 Ba1 O2 110.16(11) . 6_566
O5 Ba1 O2 46.99(11) 6_566 6_566
O1 Ba1 O2 151.72(11) 6_576 6_566
O3 Ba1 O2 125.35(11) . 6_566
O4 Ba1 O2 86.84(11) 1_556 6_566
O6 Ba1 O2 115.73(12) 1_556 6_566
O2 Ba1 P1 26.28(9) 7_566 7_566
O7 Ba1 P1 161.37(10) 2 7_566
O4 Ba1 P1 99.25(9) 6_566 7_566
O3 Ba1 P1 26.45(8) 7_566 7_566
O5 Ba1 P1 109.81(9) . 7_566
O5 Ba1 P1 98.20(9) 6_566 7_566
O1 Ba1 P1 94.35(8) 6_576 7_566
O3 Ba1 P1 75.39(9) . 7_566
O4 Ba1 P1 81.53(8) 1_556 7_566
O6 Ba1 P1 133.79(4) 1_556 7_566
O2 Ba1 P1 64.92(8) 6_566 7_566
O4 Te1 O7 99.96(19) . .
O4 Te1 O6 89.97(16) . .
O7 Te1 O6 86.85(16) . .
O4 Te1 O1 92.72(16) . .
O7 Te1 O1 84.06(16) . .
O6 Te1 O1 170.84(12) . .
O4 Te1 Ba1 117.91(12) . 2
O7 Te1 Ba1 40.66(13) . 2
O6 Te1 Ba1 53.71(3) . 2
O1 Te1 Ba1 117.56(10) . 2
O4 Te1 Ba1 49.08(13) . 1_554
O7 Te1 Ba1 122.58(14) . 1_554
O6 Te1 Ba1 53.46(3) . 1_554
O1 Te1 Ba1 133.57(10) . 1_554
Ba1 Te1 Ba1 105.05(2) 2 1_554
O4 Te1 Ba1 39.01(13) . 6_565
O7 Te1 Ba1 61.17(14) . 6_565
O6 Te1 Ba1 91.72(15) . 6_565
O1 Te1 Ba1 84.90(10) . 6_565
Ba1 Te1 Ba1 88.246(19) 2 6_565
Ba1 Te1 Ba1 78.577(14) 1_554 6_565
O7 Cu1 O7 173.0(3) 2 .
O7 Cu1 O5 91.15(17) 2 2
O7 Cu1 O5 89.34(17) . 2
O7 Cu1 O5 89.34(17) 2 .
O7 Cu1 O5 91.15(17) . .
O5 Cu1 O5 172.0(3) 2 .
O7 Cu1 Ba1 138.73(13) 2 2
O7 Cu1 Ba1 42.43(12) . 2
O5 Cu1 Ba1 47.59(12) 2 2
O5 Cu1 Ba1 131.23(12) . 2
O7 Cu1 Ba1 42.43(12) 2 .
O7 Cu1 Ba1 138.73(13) . .
O5 Cu1 Ba1 131.23(12) 2 .
O5 Cu1 Ba1 47.59(12) . .
Ba1 Cu1 Ba1 167.35(3) 2 .
O7 Cu1 Ba1 119.49(13) 2 6_565
O7 Cu1 Ba1 65.30(14) . 6_565
O5 Cu1 Ba1 126.83(13) 2 6_565
O5 Cu1 Ba1 46.85(13) . 6_565
Ba1 Cu1 Ba1 91.15(2) 2 6_565
Ba1 Cu1 Ba1 81.147(18) . 6_565
O7 Cu1 Ba1 65.30(14) 2 5_566
O7 Cu1 Ba1 119.49(13) . 5_566
O5 Cu1 Ba1 46.85(13) 2 5_566
O5 Cu1 Ba1 126.83(13) . 5_566
Ba1 Cu1 Ba1 81.147(18) 2 5_566
Ba1 Cu1 Ba1 91.15(2) . 5_566
Ba1 Cu1 Ba1 105.20(3) 6_565 5_566
O2 Cu2 O2 180.0(4) 7_565 .
O2 Cu2 O4 90.25(18) 7_565 7_565
O2 Cu2 O4 89.75(18) . 7_565
O2 Cu2 O4 89.75(18) 7_565 .
O2 Cu2 O4 90.25(18) . .
O4 Cu2 O4 180.00(9) 7_565 .
O2 Cu2 Ba1 65.78(13) 7_565 4
O2 Cu2 Ba1 114.22(13) . 4
O4 Cu2 Ba1 51.50(12) 7_565 4
O4 Cu2 Ba1 128.50(12) . 4
O2 Cu2 Ba1 114.22(13) 7_565 6_565
O2 Cu2 Ba1 65.78(13) . 6_565
O4 Cu2 Ba1 128.50(12) 7_565 6_565
O4 Cu2 Ba1 51.50(12) . 6_565
Ba1 Cu2 Ba1 180.000(10) 4 6_565
O2 Cu2 Ba1 140.04(13) 7_565 7_566
O2 Cu2 Ba1 39.96(13) . 7_566
O4 Cu2 Ba1 49.82(12) 7_565 7_566
O4 Cu2 Ba1 130.18(12) . 7_566
Ba1 Cu2 Ba1 84.037(14) 4 7_566
Ba1 Cu2 Ba1 95.963(14) 6_565 7_566
O2 Cu2 Ba1 39.96(13) 7_565 1_554
O2 Cu2 Ba1 140.04(13) . 1_554
O4 Cu2 Ba1 130.18(12) 7_565 1_554
O4 Cu2 Ba1 49.82(12) . 1_554
Ba1 Cu2 Ba1 95.963(14) 4 1_554
Ba1 Cu2 Ba1 84.037(15) 6_565 1_554
Ba1 Cu2 Ba1 180.0 7_566 1_554
O3 P1 O2 107.6(2) . .
O3 P1 O1 112.8(2) . .
O2 P1 O1 111.3(2) . .
O3 P1 O5 109.4(2) . .
O2 P1 O5 107.3(2) . .
O1 P1 O5 108.2(2) . .
O3 P1 Ba1 57.51(17) . 7_566
O2 P1 Ba1 50.33(17) . 7_566
O1 P1 Ba1 125.52(17) . 7_566
O5 P1 Ba1 125.89(17) . 7_566
O3 P1 Ba1 56.57(17) . .
O2 P1 Ba1 114.93(18) . .
O1 P1 Ba1 133.50(17) . .
O5 P1 Ba1 53.28(16) . .
Ba1 P1 Ba1 88.94(4) 7_566 .
O3 P1 Ba1 135.48(18) . 6_565
O2 P1 Ba1 62.51(17) . 6_565
O1 P1 Ba1 110.92(17) . 6_565
O5 P1 Ba1 47.15(16) . 6_565
Ba1 P1 Ba1 102.12(4) 7_566 6_565
Ba1 P1 Ba1 86.90(3) . 6_565
P1 O1 Te1 112.3(2) . .
P1 O1 Ba1 130.3(2) . 6_575
Te1 O1 Ba1 106.29(14) . 6_575
P1 O2 Cu2 133.6(3) . .
P1 O2 Ba1 103.4(2) . 7_566
Cu2 O2 Ba1 112.57(18) . 7_566
P1 O2 Ba1 92.98(19) . 6_565
Cu2 O2 Ba1 82.06(14) . 6_565
Ba1 O2 Ba1 134.92(16) 7_566 6_565
P1 O3 Ba1 96.04(19) . 7_566
P1 O3 Ba1 98.2(2) . .
Ba1 O3 Ba1 111.89(14) 7_566 .
Te1 O4 Cu2 124.5(2) . .
Te1 O4 Ba1 116.34(18) . 6_565
Cu2 O4 Ba1 95.15(15) . 6_565
Te1 O4 Ba1 102.78(17) . 1_554
Cu2 O4 Ba1 99.82(15) . 1_554
Ba1 O4 Ba1 118.24(14) 6_565 1_554
P1 O5 Cu1 121.5(2) . .
P1 O5 Ba1 101.1(2) . .
Cu1 O5 Ba1 102.48(16) . .
P1 O5 Ba1 109.6(2) . 6_565
Cu1 O5 Ba1 103.71(17) . 6_565
Ba1 O5 Ba1 119.34(14) . 6_565
Te1 O6 Te1 123.5(3) . 2_554
Te1 O6 Ba1 95.25(3) . 1_554
Te1 O6 Ba1 94.90(3) 2_554 1_554
Te1 O6 Ba1 94.90(3) . 2
Te1 O6 Ba1 95.25(3) 2_554 2
Ba1 O6 Ba1 158.4(2) 1_554 2
Te1 O7 Cu1 132.9(2) . .
Te1 O7 Ba1 112.71(18) . 2
Cu1 O7 Ba1 108.90(17) . 2

loop_
_geom_bond_atom_site_label_1
_geom_bond_atom_site_label_2
_geom_bond_distance
_geom_bond_site_symmetry_2
Ba1 O2 2.680(4) 7_566
Ba1 O7 2.716(4) 2
Ba1 O4 2.814(4) 6_566
Ba1 O3 2.873(4) 7_566
Ba1 O5 2.880(4) .
Ba1 O5 2.889(4) 6_566
Ba1 O1 2.937(4) 6_576
Ba1 O3 2.974(4) .
Ba1 O4 2.987(4) 1_556
Ba1 O6 3.1107(14) 1_556
Ba1 O2 3.297(4) 6_566
Ba1 P1 3.3869(17) 7_566
Te1 O4 1.864(4) .
Te1 O7 1.868(4) .
Te1 O6 2.011(3) .
Te1 O1 2.444(4) .
Te1 Ba1 3.8454(8) 2
Te1 Ba1 3.8554(9) 1_554
Te1 Ba1 4.0058(9) 6_565
Cu1 O7 1.931(4) 2
Cu1 O7 1.931(4) .
Cu1 O5 1.946(4) 2
Cu1 O5 1.946(4) .
Cu1 Ba1 3.8088(13) 2
Cu1 Ba1 3.8467(10) 6_565
Cu1 Ba1 3.8467(10) 5_566
Cu2 O2 1.924(4) 7_565
Cu2 O2 1.924(4) .
Cu2 O4 1.976(4) 7_565
Cu2 O4 1.976(4) .
Cu2 Ba1 3.5803(6) 4
Cu2 Ba1 3.5803(6) 6_565
Cu2 Ba1 3.8524(11) 7_566
Cu2 Ba1 3.8524(11) 1_554
P1 O3 1.517(4) .
P1 O2 1.542(4) .
P1 O1 1.549(4) .
P1 O5 1.554(4) .
P1 Ba1 3.3869(17) 7_566
P1 Ba1 3.7115(16) 6_565
O1 Ba1 2.937(4) 6_575
O2 Ba1 2.680(4) 7_566
O2 Ba1 3.297(4) 6_565
O3 Ba1 2.873(4) 7_566
O4 Ba1 2.814(4) 6_565
O4 Ba1 2.987(4) 1_554
O5 Ba1 2.889(4) 6_565
O6 Te1 2.011(3) 2_554
O6 Ba1 3.1107(14) 1_554
O6 Ba1 3.1107(14) 2
O7 Ba1 2.716(4) 2
